data_2022759
loop_
_publ_author_name
'Hong, Dabeen'
'Lee, Kyounghoon'

_publ_section_title
;
 Polymorphic structures of
 3-phenyl-1<i>H</i>-1,3-benzo-diazol-2(3<i>H</i>)-one.
;
_journal_coeditor_code VM2281
_journal_issue 'Pt 6'
_journal_name_full 'Acta crystallographica. Section E, Crystallographic communications'
_journal_page_first 534
_journal_page_last 537
_journal_paper_doi 10.1107/S2056989023003961
_journal_volume 79
_journal_year 2023
_chemical_formula_iupac 'C13 H10 N2 O'
_chemical_formula_moiety 'C13 H10 N2 O'
_chemical_formula_sum 'C13 H10 N2 O'
_chemical_formula_weight 210.23
_chemical_name_systematic
;
3-Phenyl-1<i>H</i>-1,3-benzodiazol-2(3<i>H</i>)-one
;
_space_group_crystal_system monoclinic
_space_group_IT_number 15
_space_group_name_Hall '-C 2yc'
_space_group_name_H-M_alt 'C 1 2/c 1'
_atom_sites_solution_hydrogens geom
_atom_sites_solution_primary dual
_audit_creation_method
;
Olex2 1.3
(compiled 2020.11.12 svn.r5f609507 for OlexSys, GUI svn.r6408)
;
_cell_angle_alpha 90
_cell_angle_beta 111.181(3)
_cell_angle_gamma 90
_cell_formula_units_Z 8
_cell_length_a 18.0187(9)
_cell_length_b 6.4455(3)
_cell_length_c 18.7315(10)
_cell_measurement_reflns_used 2753
_cell_measurement_temperature 193.15
_cell_measurement_theta_max 27.505
_cell_measurement_theta_min 2.332
_cell_volume 2028.50(18)
_computing_cell_refinement
;
SAINT (Bruker, 2012)
;
_computing_data_collection
;
APEX2 (Bruker, 2012)
;
_computing_data_reduction
;
SAINT (Bruker, 2012)
;
_computing_molecular_graphics
;
Olex2 1.3 (Dolomanov <i>et al.</i>,  2009)
;
_computing_publication_material
;
Olex2 1.3 (Dolomanov <i>et al.</i>,  2009)
;
_computing_structure_refinement
;
SHELXL (Sheldrick, 2015b)
;
_computing_structure_solution
;
<i>SHELXT</i> (Sheldrick, 2015a)
;
_diffrn_ambient_temperature 193.15
_diffrn_measured_fraction_theta_full 0.999
_diffrn_measured_fraction_theta_max 0.999
_diffrn_measurement_device_type 'Bruker APEXII CCD'
_diffrn_measurement_method '\f and \w scans'
_diffrn_radiation_type MoK\a
_diffrn_radiation_wavelength 0.71073
_diffrn_reflns_av_R_equivalents 0.0306
_diffrn_reflns_av_unetI/netI 0.0289
_diffrn_reflns_limit_h_max 23
_diffrn_reflns_limit_h_min -23
_diffrn_reflns_limit_k_max 8
_diffrn_reflns_limit_k_min -8
_diffrn_reflns_limit_l_max 24
_diffrn_reflns_limit_l_min -24
_diffrn_reflns_number 9328
_diffrn_reflns_theta_full 25.242
_diffrn_reflns_theta_max 27.579
_diffrn_reflns_theta_min 2.332
_diffrn_source_current 18.0
_diffrn_source_power 0.9
_diffrn_source_voltage 50.0
_diffrn_standards_number 0
_exptl_absorpt_coefficient_mu 0.090
_exptl_absorpt_correction_T_max 0.7456
_exptl_absorpt_correction_T_min 0.6988
_exptl_absorpt_correction_type multi-scan
_exptl_absorpt_process_details
;
(SADABS; Krause <i>et al.</i>,  2015)
;
_exptl_crystal_colour colourless
_exptl_crystal_density_diffrn 1.377
_exptl_crystal_description NEEDLE
_exptl_crystal_F_000 880
_exptl_crystal_size_max 0.512
_exptl_crystal_size_mid 0.232
_exptl_crystal_size_min 0.135
_refine_diff_density_max 0.178
_refine_diff_density_min -0.226
_refine_ls_extinction_method none
_refine_ls_goodness_of_fit_ref 1.066
_refine_ls_hydrogen_treatment constr
_refine_ls_matrix_type full
_refine_ls_number_parameters 145
_refine_ls_number_reflns 2350
_refine_ls_number_restraints 0
_refine_ls_restrained_S_all 1.066
_refine_ls_R_factor_all 0.0498
_refine_ls_R_factor_gt 0.0407
_refine_ls_shift/su_max 0.000
_refine_ls_shift/su_mean 0.000
_refine_ls_structure_factor_coef Fsqd
_refine_ls_weighting_details 'w=1/[\s^2^(Fo^2^)+(0.0438P)^2^+1.4081P] where P=(Fo^2^+2Fc^2^)/3'
_refine_ls_weighting_scheme calc
_refine_ls_wR_factor_gt 0.0990
_refine_ls_wR_factor_ref 0.1042
_reflns_number_gt 1956
_reflns_number_total 2350
_reflns_threshold_expression 'I > 2\s(I)'
_cod_data_source_file vm2281sup1.cif
_cod_data_source_block I
_cod_depositor_comments 'Adding full bibliography for 2022759--2022760.cif.'
_cod_database_code 2022759
_cod_database_fobs_code 2022759
_shelx_space_group_comment
;
The symmetry employed for this shelxl refinement is uniquely defined
by the following loop, which should always be used as a source of
symmetry information in preference to the above space-group names.
They are only intended as comments.
;
_shelx_estimated_absorpt_t_min 0.956
_shelx_estimated_absorpt_t_max 0.988

loop_
_space_group_symop_operation_xyz
'x, y, z'
'-x, y, -z+1/2'
'x+1/2, y+1/2, z'
'-x+1/2, y+1/2, -z+1/2'
'-x, -y, -z'
'x, -y, z-1/2'
'-x+1/2, -y+1/2, -z'
'x+1/2, -y+1/2, z-1/2'

loop_
_atom_site_type_symbol
_atom_site_label
_atom_site_fract_x
_atom_site_fract_y
_atom_site_fract_z
_atom_site_U_iso_or_equiv
_atom_site_adp_type
_atom_site_calc_flag
_atom_site_occupancy
_atom_site_disorder_assembly
_atom_site_disorder_group
O O1 0.60223(5) 0.96614(15) 0.57745(5) 0.0239(2) Uani d 1 . .
N N3 0.53005(6) 0.77512(18) 0.46886(6) 0.0210(3) Uani d 1 . .
H H3 0.488955 0.857863 0.448435 0.025 Uiso calc 1 . .
N N1 0.64477(6) 0.64976(18) 0.54578(6) 0.0199(3) Uani d 1 . .
C C8 0.71782(7) 0.6314(2) 0.60949(7) 0.0200(3) Uani d 1 . .
C C7A 0.61292(7) 0.5048(2) 0.48703(7) 0.0198(3) Uani d 1 . .
C C3A 0.54019(7) 0.5865(2) 0.43844(7) 0.0202(3) Uani d 1 . .
C C2 0.59267(7) 0.8152(2) 0.53505(7) 0.0201(3) Uani d 1 . .
C C9 0.73216(8) 0.4585(2) 0.65660(7) 0.0242(3) Uani d 1 . .
H H9 0.694564 0.348538 0.645522 0.029 Uiso calc 1 . .
C C13 0.77316(7) 0.7904(2) 0.62403(7) 0.0230(3) Uani d 1 . .
H H13 0.763240 0.907155 0.590917 0.028 Uiso calc 1 . .
C C7 0.64074(8) 0.3170(2) 0.47242(8) 0.0236(3) Uani d 1 . .
H H7 0.689738 0.261391 0.506014 0.028 Uiso calc 1 . .
C C4 0.49365(8) 0.4809(2) 0.37362(7) 0.0238(3) Uani d 1 . .
H H4 0.443989 0.534926 0.340804 0.029 Uiso calc 1 . .
C C5 0.52220(8) 0.2924(2) 0.35821(8) 0.0274(3) Uani d 1 . .
H H5 0.491700 0.217059 0.313667 0.033 Uiso calc 1 . .
C C10 0.80220(8) 0.4481(2) 0.72020(8) 0.0275(3) Uani d 1 . .
H H10 0.812386 0.330940 0.753147 0.033 Uiso calc 1 . .
C C6 0.59439(8) 0.2116(2) 0.40654(8) 0.0266(3) Uani d 1 . .
H H6 0.612378 0.082452 0.394429 0.032 Uiso calc 1 . .
C C12 0.84327(8) 0.7775(2) 0.68750(8) 0.0274(3) Uani d 1 . .
H H12 0.881670 0.885313 0.697783 0.033 Uiso calc 1 . .
C C11 0.85719(8) 0.6075(2) 0.73576(7) 0.0283(3) Uani d 1 . .
H H11 0.904654 0.600345 0.779703 0.034 Uiso calc 1 . .

loop_
_atom_site_aniso_label
_atom_site_aniso_U_11
_atom_site_aniso_U_22
_atom_site_aniso_U_33
_atom_site_aniso_U_12
_atom_site_aniso_U_13
_atom_site_aniso_U_23
O1 0.0232(5) 0.0213(5) 0.0244(5) 0.0026(4) 0.0052(4) -0.0008(4)
N3 0.0185(5) 0.0202(6) 0.0217(5) 0.0040(4) 0.0041(4) 0.0023(4)
N1 0.0177(5) 0.0193(6) 0.0223(5) 0.0027(4) 0.0068(4) 0.0014(4)
C8 0.0177(6) 0.0243(8) 0.0193(6) 0.0038(5) 0.0083(5) 0.0019(5)
C7A 0.0191(6) 0.0213(7) 0.0216(6) -0.0015(5) 0.0105(5) 0.0018(5)
C3A 0.0205(6) 0.0207(7) 0.0218(6) 0.0006(5) 0.0106(5) 0.0032(5)
C2 0.0195(6) 0.0207(7) 0.0209(6) 0.0012(5) 0.0081(5) 0.0031(5)
C9 0.0234(6) 0.0248(8) 0.0269(7) 0.0031(6) 0.0122(5) 0.0037(6)
C13 0.0221(6) 0.0232(8) 0.0244(6) 0.0019(5) 0.0095(5) 0.0030(5)
C7 0.0216(6) 0.0236(8) 0.0300(7) 0.0022(5) 0.0145(5) 0.0029(6)
C4 0.0229(6) 0.0272(8) 0.0210(6) -0.0022(6) 0.0076(5) 0.0025(5)
C5 0.0333(7) 0.0278(9) 0.0251(7) -0.0077(6) 0.0152(6) -0.0037(6)
C10 0.0300(7) 0.0295(9) 0.0239(6) 0.0100(6) 0.0109(5) 0.0071(6)
C6 0.0322(7) 0.0221(8) 0.0327(7) -0.0013(6) 0.0203(6) -0.0021(6)
C12 0.0220(6) 0.0306(9) 0.0288(7) -0.0010(6) 0.0083(5) -0.0044(6)
C11 0.0232(6) 0.0369(9) 0.0211(6) 0.0088(6) 0.0037(5) -0.0022(6)

loop_
_atom_type_symbol
_atom_type_description
_atom_type_scat_dispersion_real
_atom_type_scat_dispersion_imag
_atom_type_scat_source
C C 0.0033 0.0016 'International Tables Vol C Tables 4.2.6.8 and 6.1.1.4'
H H 0.0000 0.0000 'International Tables Vol C Tables 4.2.6.8 and 6.1.1.4'
N N 0.0061 0.0033 'International Tables Vol C Tables 4.2.6.8 and 6.1.1.4'
O O 0.0106 0.0060 'International Tables Vol C Tables 4.2.6.8 and 6.1.1.4'

loop_
_geom_angle_atom_site_label_1
_geom_angle_atom_site_label_2
_geom_angle_atom_site_label_3
_geom_angle_site_symmetry_1
_geom_angle_site_symmetry_3
_geom_angle
_geom_angle_publ_flag
C3A N3 H3 . . 124.7 ?
C2 N3 H3 . . 124.7 ?
C2 N3 C3A . . 110.58(11) ?
C7A N1 C8 . . 126.52(11) ?
C2 N1 C8 . . 123.83(11) ?
C2 N1 C7A . . 109.60(10) ?
C9 C8 N1 . . 120.15(12) ?
C13 C8 N1 . . 118.93(12) ?
C13 C8 C9 . . 120.91(12) ?
N1 C7A C3A . . 106.37(12) ?
C7 C7A N1 . . 131.98(12) ?
C7 C7A C3A . . 121.64(12) ?
N3 C3A C7A . . 107.14(11) ?
C4 C3A N3 . . 131.89(12) ?
C4 C3A C7A . . 120.97(13) ?
O1 C2 N3 . . 127.84(12) ?
O1 C2 N1 . . 125.88(11) ?
N3 C2 N1 . . 106.28(11) ?
C8 C9 H9 . . 120.4 ?
C8 C9 C10 . . 119.16(14) ?
C10 C9 H9 . . 120.4 ?
C8 C13 H13 . . 120.3 ?
C8 C13 C12 . . 119.38(13) ?
C12 C13 H13 . . 120.3 ?
C7A C7 H7 . . 121.3 ?
C7A C7 C6 . . 117.46(12) ?
C6 C7 H7 . . 121.3 ?
C3A C4 H4 . . 121.3 ?
C3A C4 C5 . . 117.46(12) ?
C5 C4 H4 . . 121.3 ?
C4 C5 H5 . . 119.3 ?
C4 C5 C6 . . 121.45(13) ?
C6 C5 H5 . . 119.3 ?
C9 C10 H10 . . 119.9 ?
C11 C10 C9 . . 120.28(14) ?
C11 C10 H10 . . 119.9 ?
C7 C6 H6 . . 119.5 ?
C5 C6 C7 . . 121.00(14) ?
C5 C6 H6 . . 119.5 ?
C13 C12 H12 . . 120.0 ?
C11 C12 C13 . . 120.03(13) ?
C11 C12 H12 . . 120.0 ?
C10 C11 C12 . . 120.23(12) ?
C10 C11 H11 . . 119.9 ?
C12 C11 H11 . . 119.9 ?

loop_
_geom_bond_atom_site_label_1
_geom_bond_atom_site_label_2
_geom_bond_site_symmetry_2
_geom_bond_distance
_geom_bond_publ_flag
O1 C2 . 1.2282(16) ?
N3 H3 . 0.8800 ?
N3 C3A . 1.3824(18) ?
N3 C2 . 1.3660(16) ?
N1 C8 . 1.4266(15) ?
N1 C7A . 1.3988(17) ?
N1 C2 . 1.3864(17) ?
C8 C9 . 1.3868(19) ?
C8 C13 . 1.3867(19) ?
C7A C3A . 1.4004(17) ?
C7A C7 . 1.375(2) ?
C3A C4 . 1.3803(18) ?
C9 H9 . 0.9500 ?
C9 C10 . 1.3893(18) ?
C13 H13 . 0.9500 ?
C13 C12 . 1.3896(18) ?
C7 H7 . 0.9500 ?
C7 C6 . 1.3920(19) ?
C4 H4 . 0.9500 ?
C4 C5 . 1.390(2) ?
C5 H5 . 0.9500 ?
C5 C6 . 1.390(2) ?
C10 H10 . 0.9500 ?
C10 C11 . 1.384(2) ?
C6 H6 . 0.9500 ?
C12 H12 . 0.9500 ?
C12 C11 . 1.384(2) ?
C11 H11 . 0.9500 ?

loop_
_geom_hbond_atom_site_label_D
_geom_hbond_atom_site_label_H
_geom_hbond_atom_site_label_A
_geom_hbond_site_symmetry_A
_geom_hbond_distance_DH
_geom_hbond_distance_HA
_geom_hbond_distance_DA
_geom_hbond_angle_DHA
_geom_hbond_publ_flag
N3 H3 O1 5_676 0.88 1.91 2.7786(14) 177 yes

loop_
_geom_torsion_atom_site_label_1
_geom_torsion_atom_site_label_2
_geom_torsion_atom_site_label_3
_geom_torsion_atom_site_label_4
_geom_torsion_site_symmetry_1
_geom_torsion_site_symmetry_2
_geom_torsion_site_symmetry_3
_geom_torsion_site_symmetry_4
_geom_torsion
_geom_torsion_publ_flag
N3 C3A C4 C5 . . . . 178.80(13) ?
N1 C8 C9 C10 . . . . -177.25(12) ?
N1 C8 C13 C12 . . . . 177.74(12) ?
N1 C7A C3A N3 . . . . -0.29(13) ?
N1 C7A C3A C4 . . . . 179.34(11) ?
N1 C7A C7 C6 . . . . -178.35(12) ?
C8 N1 C7A C3A . . . . 178.81(11) ?
C8 N1 C7A C7 . . . . -1.8(2) ?
C8 N1 C2 O1 . . . . 0.7(2) ?
C8 N1 C2 N3 . . . . -179.32(11) ?
C8 C9 C10 C11 . . . . -0.6(2) ?
C8 C13 C12 C11 . . . . -0.3(2) ?
C7A N1 C8 C9 . . . . -54.27(17) ?
C7A N1 C8 C13 . . . . 126.85(14) ?
C7A N1 C2 O1 . . . . 178.38(12) ?
C7A N1 C2 N3 . . . . -1.62(14) ?
C7A C3A C4 C5 . . . . -0.72(19) ?
C7A C7 C6 C5 . . . . -0.96(19) ?
C3A N3 C2 O1 . . . . -178.55(13) ?
C3A N3 C2 N1 . . . . 1.45(14) ?
C3A C7A C7 C6 . . . . 0.98(19) ?
C3A C4 C5 C6 . . . . 0.7(2) ?
C2 N3 C3A C7A . . . . -0.73(14) ?
C2 N3 C3A C4 . . . . 179.69(13) ?
C2 N1 C8 C9 . . . . 123.03(14) ?
C2 N1 C8 C13 . . . . -55.86(17) ?
C2 N1 C7A C3A . . . . 1.19(14) ?
C2 N1 C7A C7 . . . . -179.40(13) ?
C9 C8 C13 C12 . . . . -1.1(2) ?
C9 C10 C11 C12 . . . . -0.8(2) ?
C13 C8 C9 C10 . . . . 1.62(19) ?
C13 C12 C11 C10 . . . . 1.3(2) ?
C7 C7A C3A N3 . . . . -179.77(11) ?
C7 C7A C3A C4 . . . . -0.14(19) ?
C4 C5 C6 C7 . . . . 0.1(2) ?
